data_2313027
loop_
_publ_author_name
'Muthirakalayil Abraham, Liji'
'Arunkumar, Amirthalingam'
'Velusamy, Marappan'
'Chinnathangavel, Thangaraja'
'Rajendiran, Venugopal'

_publ_section_title
;
 Synthesis and structure of
 1-{(<i>E</i>)-[(6-meth-oxy-pyridin-2-yl)methyl-idene]amino}-3-phenyl-thio-urea.
;
_journal_coeditor_code HB8209
_journal_issue 'Pt 6'
_journal_name_full 'Acta crystallographica. Section E, Crystallographic communications'
_journal_page_first 674
_journal_page_last 677
_journal_paper_doi 10.1107/S2056989026004111
_journal_volume 82
_journal_year 2026
_chemical_formula_iupac 'C14 H14 N4 O S'
_chemical_formula_moiety 'C14 H14 N4 O S'
_chemical_formula_sum 'C14 H14 N4 O S'
_chemical_formula_weight 286.35
_chemical_name_systematic
;
1-{(<i>E</i>)-[(6-Methoxypyridin-2-yl)methylidene]amino}-3-phenylthiourea
;
_space_group_crystal_system orthorhombic
_space_group_IT_number 33
_space_group_name_Hall 'P 2c -2n'
_space_group_name_H-M_alt 'P n a 21'
_atom_sites_solution_hydrogens difmap
_atom_sites_solution_primary dual
_audit_creation_method SHELXL-2018/3
_cell_angle_alpha 90
_cell_angle_beta 90
_cell_angle_gamma 90
_cell_formula_units_Z 4
_cell_length_a 17.811(4)
_cell_length_b 5.2400(14)
_cell_length_c 15.340(4)
_cell_measurement_reflns_used 3409
_cell_measurement_temperature 296(2)
_cell_measurement_theta_max 27.973
_cell_measurement_theta_min 2.287
_cell_volume 1431.7(6)
_computing_cell_refinement
;
SAINT (Bruker, 2018)
;
_computing_data_collection
;
APEX3 (Bruker, 2018)
;
_computing_data_reduction
;
SAINT (Bruker, 2018)
;
_computing_molecular_graphics
;
Mercury (Macrae <i>et al.</i>,  2020)
;
_computing_publication_material
;
publCIF (Westrip, 2010)
;
_computing_structure_refinement
;
SHELXL2018 (Sheldrick, 2015<i>b</i>)
;
_computing_structure_solution
;
SHELXT2014 (Sheldrick, 2015<i>a</i>)
;
_diffrn_ambient_temperature 296(2)
_diffrn_measured_fraction_theta_full 1.000
_diffrn_measured_fraction_theta_max 0.992
_diffrn_measurement_device_type Bruker
_diffrn_measurement_method 'omega and phi scans'
_diffrn_radiation_type MoK\a
_diffrn_radiation_wavelength 0.71073
_diffrn_reflns_av_R_equivalents 0.0782
_diffrn_reflns_av_unetI/netI 0.0571
_diffrn_reflns_limit_h_max 23
_diffrn_reflns_limit_h_min -23
_diffrn_reflns_limit_k_max 6
_diffrn_reflns_limit_k_min -6
_diffrn_reflns_limit_l_max 20
_diffrn_reflns_limit_l_min -20
_diffrn_reflns_number 23242
_diffrn_reflns_theta_full 25.242
_diffrn_reflns_theta_max 27.973
_diffrn_reflns_theta_min 2.287
_diffrn_standards_decay_% 0
_diffrn_standards_interval_count 0
_diffrn_standards_interval_time 0
_diffrn_standards_number 0
_exptl_absorpt_coefficient_mu 0.227
_exptl_absorpt_correction_type none
_exptl_crystal_colour yellow
_exptl_crystal_density_diffrn 1.328
_exptl_crystal_description needle
_exptl_crystal_F_000 600
_exptl_crystal_size_max 0.42
_exptl_crystal_size_mid 0.37
_exptl_crystal_size_min 0.26
_refine_diff_density_max 0.173
_refine_diff_density_min -0.162
_refine_ls_abs_structure_details
;
Flack <i>x</i> determined using 859 quotients [(I+)-(I-)]/[(I+)+(I-)]
(Parsons <i>et al.</i>,  2013)
;
_refine_ls_abs_structure_Flack -0.04(6)
_refine_ls_extinction_coef 0.030(3)
_refine_ls_extinction_expression Fc^*^=kFc[1+0.001xFc^2^\l^3^/sin(2\q)]^-1/4^
_refine_ls_extinction_method
;
SHELXL2018 (Sheldrick, 2015<i>b</i>)
;
_refine_ls_goodness_of_fit_ref 1.023
_refine_ls_hydrogen_treatment refall
_refine_ls_matrix_type full
_refine_ls_number_parameters 238
_refine_ls_number_reflns 3409
_refine_ls_number_restraints 1
_refine_ls_restrained_S_all 1.023
_refine_ls_R_factor_all 0.0797
_refine_ls_R_factor_gt 0.0400
_refine_ls_shift/su_max 0.000
_refine_ls_shift/su_mean 0.000
_refine_ls_structure_factor_coef Fsqd
_refine_ls_weighting_details 'w=1/[\s^2^(Fo^2^)+(0.0348P)^2^+0.1169P] where P=(Fo^2^+2Fc^2^)/3'
_refine_ls_weighting_scheme calc
_refine_ls_wR_factor_gt 0.0798
_refine_ls_wR_factor_ref 0.0964
_reflns_number_gt 2258
_reflns_number_total 3409
_reflns_threshold_expression 'I > 2\s(I)'
_cod_data_source_file hb8209.cif
_cod_data_source_block I
_cod_database_code 2313027
_shelx_space_group_comment
;
The symmetry employed for this shelxl refinement is uniquely defined
by the following loop, which should always be used as a source of
symmetry information in preference to the above space-group names.
They are only intended as comments.
;

loop_
_space_group_symop_operation_xyz
'x, y, z'
'-x, -y, z+1/2'
'x+1/2, -y+1/2, z'
'-x+1/2, y+1/2, z+1/2'

loop_
_atom_site_type_symbol
_atom_site_label
_atom_site_fract_x
_atom_site_fract_y
_atom_site_fract_z
_atom_site_U_iso_or_equiv
_atom_site_adp_type
_atom_site_calc_flag
_atom_site_occupancy
_atom_site_disorder_assembly
_atom_site_disorder_group
S S1 0.40063(6) 0.6279(2) 0.58169(8) 0.0694(4) Uani d 1 . .
N N1 0.21315(14) 0.0452(5) 0.58787(19) 0.0431(6) Uani d 1 . .
N N3 0.29424(17) 0.3856(6) 0.4999(2) 0.0479(7) Uani d 1 . .
O O1 0.22148(15) -0.0365(6) 0.73431(15) 0.0662(9) Uani d 1 . .
N N2 0.25657(17) 0.3109(7) 0.4272(2) 0.0538(8) Uani d 1 . .
N N4 0.36505(17) 0.6321(6) 0.4102(2) 0.0483(7) Uani d 1 . .
C C2 0.1914(2) -0.0897(7) 0.6554(2) 0.0486(9) Uani d 1 . .
C C9 0.4233(2) 0.7937(7) 0.3791(2) 0.0454(8) Uani d 1 . .
C C8 0.3525(2) 0.5529(6) 0.4928(2) 0.0463(8) Uani d 1 . .
C C6 0.1817(2) -0.0119(7) 0.5095(2) 0.0439(8) Uani d 1 . .
C C10 0.4548(2) 0.7346(8) 0.2986(3) 0.0512(9) Uani d 1 . .
C C11 0.5105(2) 0.8881(9) 0.2637(3) 0.0585(11) Uani d 1 . .
C C7 0.2064(2) 0.1351(8) 0.4338(2) 0.0534(9) Uani d 1 . .
C C3 0.1383(2) -0.2814(9) 0.6519(3) 0.0628(11) Uani d 1 . .
C C14 0.4467(2) 1.0090(8) 0.4234(3) 0.0547(9) Uani d 1 . .
C C5 0.1280(2) -0.2000(7) 0.5005(3) 0.0531(9) Uani d 1 . .
C C13 0.5027(2) 1.1614(8) 0.3869(3) 0.0607(11) Uani d 1 . .
C C12 0.5341(3) 1.0994(9) 0.3078(3) 0.0654(12) Uani d 1 . .
C C4 0.1065(2) -0.3363(7) 0.5728(4) 0.0621(11) Uani d 1 . .
C C1 0.2800(3) 0.1498(13) 0.7369(3) 0.0737(14) Uani d 1 . .
H H10 0.441(2) 0.584(8) 0.269(3) 0.067(12) Uiso d 1 . .
H H4A 0.070(2) -0.481(9) 0.568(3) 0.085(14) Uiso d 1 . .
H H13 0.515(2) 1.312(8) 0.418(3) 0.066(12) Uiso d 1 . .
H H14 0.423(2) 1.057(6) 0.478(2) 0.047(10) Uiso d 1 . .
H H3A 0.127(2) -0.373(7) 0.698(3) 0.059(12) Uiso d 1 . .
H H5 0.105(2) -0.236(8) 0.438(3) 0.068(12) Uiso d 1 . .
H H7 0.183(2) 0.093(7) 0.378(3) 0.061(11) Uiso d 1 . .
H H3 0.285(2) 0.316(7) 0.552(2) 0.057(11) Uiso d 1 . .
H H12 0.572(3) 1.212(8) 0.284(3) 0.080(13) Uiso d 1 . .
H H11 0.531(3) 0.848(8) 0.209(4) 0.095(17) Uiso d 1 . .
H H4 0.338(3) 0.540(7) 0.371(3) 0.071(13) Uiso d 1 . .
H H1A 0.321(3) 0.107(8) 0.687(4) 0.096(15) Uiso d 1 . .
H H1B 0.293(3) 0.145(8) 0.792(3) 0.081(15) Uiso d 1 . .
H H1C 0.258(3) 0.319(11) 0.722(4) 0.096(19) Uiso d 1 . .

loop_
_atom_site_aniso_label
_atom_site_aniso_U_11
_atom_site_aniso_U_22
_atom_site_aniso_U_33
_atom_site_aniso_U_12
_atom_site_aniso_U_13
_atom_site_aniso_U_23
S1 0.0726(7) 0.0868(7) 0.0489(5) -0.0254(6) -0.0119(6) 0.0070(6)
N1 0.0374(14) 0.0560(16) 0.0357(13) -0.0022(12) -0.0006(14) 0.0066(15)
N3 0.0458(19) 0.0634(18) 0.0344(15) -0.0129(14) -0.0020(13) 0.0081(15)
O1 0.0607(19) 0.097(2) 0.0404(14) -0.0231(16) -0.0035(13) 0.0160(15)
N2 0.0535(19) 0.073(2) 0.0353(16) -0.0123(17) -0.0057(14) 0.0069(15)
N4 0.0474(18) 0.0577(19) 0.0397(16) -0.0103(15) -0.0020(13) 0.0102(15)
C2 0.042(2) 0.061(2) 0.042(2) -0.0033(17) 0.0007(17) 0.0089(18)
C9 0.0398(17) 0.045(2) 0.051(2) 0.0035(16) -0.0027(16) 0.0145(16)
C8 0.045(2) 0.0474(19) 0.0462(19) -0.0006(17) -0.0011(16) 0.0043(17)
C6 0.0400(18) 0.049(2) 0.0422(18) 0.0011(16) -0.0021(16) -0.0016(15)
C10 0.047(2) 0.055(2) 0.052(2) 0.0010(19) 0.0019(18) 0.0135(19)
C11 0.049(2) 0.069(3) 0.058(2) 0.005(2) 0.005(2) 0.019(2)
C7 0.056(2) 0.067(2) 0.0366(18) -0.010(2) -0.0080(17) 0.0019(18)
C3 0.056(2) 0.070(3) 0.062(3) -0.013(2) 0.007(2) 0.018(2)
C14 0.054(2) 0.046(2) 0.064(3) 0.0043(18) 0.006(2) 0.0062(19)
C5 0.049(2) 0.056(2) 0.054(2) -0.0049(19) -0.0026(18) -0.003(2)
C13 0.054(2) 0.046(2) 0.083(3) -0.0013(19) -0.009(2) 0.012(2)
C12 0.051(3) 0.064(3) 0.082(3) 0.002(2) 0.001(2) 0.026(3)
C4 0.053(2) 0.060(2) 0.073(3) -0.0134(19) -0.001(2) 0.005(2)
C1 0.068(3) 0.108(4) 0.045(2) -0.025(3) -0.015(2) 0.013(3)

loop_
_atom_type_symbol
_atom_type_description
_atom_type_scat_dispersion_real
_atom_type_scat_dispersion_imag
_atom_type_scat_source
C C 0.0033 0.0016 'International Tables Vol C Tables 4.2.6.8 and 6.1.1.4'
H H 0.0000 0.0000 'International Tables Vol C Tables 4.2.6.8 and 6.1.1.4'
N N 0.0061 0.0033 'International Tables Vol C Tables 4.2.6.8 and 6.1.1.4'
O O 0.0106 0.0060 'International Tables Vol C Tables 4.2.6.8 and 6.1.1.4'
S S 0.1246 0.1234 'International Tables Vol C Tables 4.2.6.8 and 6.1.1.4'

loop_
_geom_angle_atom_site_label_1
_geom_angle_atom_site_label_2
_geom_angle_atom_site_label_3
_geom_angle_site_symmetry_1
_geom_angle_site_symmetry_3
_geom_angle
_geom_angle_publ_flag
C2 N1 C6 . . 117.2(3) ?
N2 N3 C8 . . 119.7(3) ?
N2 N3 H3 . . 122(2) ?
C8 N3 H3 . . 118(2) ?
C2 O1 C1 . . 117.1(3) ?
C7 N2 N3 . . 118.9(3) ?
C8 N4 C9 . . 128.1(3) ?
C8 N4 H4 . . 112(3) ?
C9 N4 H4 . . 119(3) ?
N1 C2 O1 . . 118.5(3) ?
N1 C2 C3 . . 124.4(4) ?
O1 C2 C3 . . 117.1(3) ?
C14 C9 C10 . . 119.8(4) ?
C14 C9 N4 . . 122.7(4) ?
C10 C9 N4 . . 117.3(3) ?
N4 C8 N3 . . 113.5(3) ?
N4 C8 S1 . . 127.8(3) ?
N3 C8 S1 . . 118.7(3) ?
N1 C6 C5 . . 122.1(3) ?
N1 C6 C7 . . 117.5(3) ?
C5 C6 C7 . . 120.4(4) ?
C11 C10 C9 . . 120.2(4) ?
C11 C10 H10 . . 119(3) ?
C9 C10 H10 . . 121(3) ?
C12 C11 C10 . . 120.0(4) ?
C12 C11 H11 . . 120(3) ?
C10 C11 H11 . . 120(3) ?
N2 C7 C6 . . 130.5(3) ?
N2 C7 H7 . . 113(2) ?
C6 C7 H7 . . 116(2) ?
C4 C3 C2 . . 118.0(4) ?
C4 C3 H3A . . 120(3) ?
C2 C3 H3A . . 121(3) ?
C9 C14 C13 . . 119.0(4) ?
C9 C14 H14 . . 120(2) ?
C13 C14 H14 . . 121(2) ?
C4 C5 C6 . . 118.9(4) ?
C4 C5 H5 . . 122(2) ?
C6 C5 H5 . . 119(2) ?
C12 C13 C14 . . 120.7(4) ?
C12 C13 H13 . . 124(3) ?
C14 C13 H13 . . 116(3) ?
C11 C12 C13 . . 120.3(4) ?
C11 C12 H12 . . 121(3) ?
C13 C12 H12 . . 118(3) ?
C3 C4 C5 . . 119.4(4) ?
C3 C4 H4A . . 120(3) ?
C5 C4 H4A . . 121(3) ?
O1 C1 H1A . . 109(3) ?
O1 C1 H1B . . 102(3) ?
H1A C1 H1B . . 119(4) ?
O1 C1 H1C . . 108(3) ?
H1A C1 H1C . . 107(4) ?
H1B C1 H1C . . 111(5) ?

loop_
_geom_bond_atom_site_label_1
_geom_bond_atom_site_label_2
_geom_bond_site_symmetry_2
_geom_bond_distance
_geom_bond_publ_flag
S1 C8 . 1.658(4) ?
N1 C2 . 1.312(4) ?
N1 C6 . 1.360(4) ?
N3 N2 . 1.360(4) ?
N3 C8 . 1.363(4) ?
N3 H3 . 0.89(4) ?
O1 C2 . 1.354(4) ?
O1 C1 . 1.429(5) ?
N2 C7 . 1.287(5) ?
N4 C8 . 1.352(4) ?
N4 C9 . 1.422(5) ?
N4 H4 . 0.91(5) ?
C2 C3 . 1.381(5) ?
C9 C14 . 1.382(6) ?
C9 C10 . 1.390(5) ?
C6 C5 . 1.381(5) ?
C6 C7 . 1.461(5) ?
C10 C11 . 1.386(6) ?
C10 H10 . 0.94(4) ?
C11 C12 . 1.364(6) ?
C11 H11 . 0.93(5) ?
C7 H7 . 0.97(4) ?
C3 C4 . 1.369(7) ?
C3 H3A . 0.88(4) ?
C14 C13 . 1.396(6) ?
C14 H14 . 0.98(4) ?
C5 C4 . 1.374(7) ?
C5 H5 . 1.07(4) ?
C13 C12 . 1.374(6) ?
C13 H13 . 0.95(4) ?
C12 H12 . 0.97(5) ?
C4 H4A . 1.00(5) ?
C1 H1A . 1.09(5) ?
C1 H1B . 0.88(5) ?
C1 H1C . 1.00(6) ?

loop_
_geom_hbond_atom_site_label_D
_geom_hbond_atom_site_label_H
_geom_hbond_atom_site_label_A
_geom_hbond_site_symmetry_A
_geom_hbond_distance_DH
_geom_hbond_distance_HA
_geom_hbond_distance_DA
_geom_hbond_angle_DHA
N3 H3 N1 . 0.89(3) 1.99(4) 2.662(4) 131(3)
N4 H4 N2 . 0.91(4) 2.07(5) 2.576(5) 114(4)
N4 H4 O1 4_554 0.91(4) 2.38(5) 3.230(4) 155(3)
C14 H14 S1 . 0.97(3) 2.78(3) 3.249(5) 110(2)

loop_
_geom_torsion_atom_site_label_1
_geom_torsion_atom_site_label_2
_geom_torsion_atom_site_label_3
_geom_torsion_atom_site_label_4
_geom_torsion_site_symmetry_1
_geom_torsion_site_symmetry_2
_geom_torsion_site_symmetry_3
_geom_torsion_site_symmetry_4
_geom_torsion
_geom_torsion_publ_flag
C8 N3 N2 C7 . . . . 173.5(4) ?
C6 N1 C2 O1 . . . . -179.8(3) ?
C6 N1 C2 C3 . . . . -1.1(5) ?
C1 O1 C2 N1 . . . . -5.3(6) ?
C1 O1 C2 C3 . . . . 175.9(4) ?
C8 N4 C9 C14 . . . . -41.6(6) ?
C8 N4 C9 C10 . . . . 141.5(4) ?
C9 N4 C8 N3 . . . . -176.2(3) ?
C9 N4 C8 S1 . . . . 1.6(6) ?
N2 N3 C8 N4 . . . . 1.5(5) ?
N2 N3 C8 S1 . . . . -176.5(3) ?
C2 N1 C6 C5 . . . . 1.3(5) ?
C2 N1 C6 C7 . . . . -179.2(3) ?
C14 C9 C10 C11 . . . . 1.3(5) ?
N4 C9 C10 C11 . . . . 178.4(3) ?
C9 C10 C11 C12 . . . . -0.7(6) ?
N3 N2 C7 C6 . . . . -1.3(7) ?
N1 C6 C7 N2 . . . . 2.7(7) ?
C5 C6 C7 N2 . . . . -177.7(4) ?
N1 C2 C3 C4 . . . . 0.6(6) ?
O1 C2 C3 C4 . . . . 179.3(4) ?
C10 C9 C14 C13 . . . . -1.1(5) ?
N4 C9 C14 C13 . . . . -178.0(3) ?
N1 C6 C5 C4 . . . . -1.0(6) ?
C7 C6 C5 C4 . . . . 179.4(3) ?
C9 C14 C13 C12 . . . . 0.3(6) ?
C10 C11 C12 C13 . . . . -0.2(6) ?
C14 C13 C12 C11 . . . . 0.4(6) ?
C2 C3 C4 C5 . . . . -0.3(6) ?
C6 C5 C4 C3 . . . . 0.5(6) ?
